data_7004392
loop_
_publ_author_name
'Khalaf, Majid S.'
'Coles, Martyn P.'
'Hitchcock, Peter B.'

_publ_section_title
;
 A structural, theoretical and coordinative evaluation of the bicyclic
 guanidinate derived from 1,4,6-triazabicyclo[3.3.0]oct-4-ene
;
_journal_issue 32
_journal_name_full 'Dalton Transactions'
_journal_page_first 4288
_journal_page_last 4295
_journal_paper_doi 10.1039/b806510a
_journal_year 2008
_chemical_compound_source 'synthesis as described'
_chemical_formula_moiety 'C14 H28 Al2 N6'
_chemical_formula_sum 'C14 H28 Al2 N6'
_chemical_formula_weight 334.38
_chemical_name_systematic
;
?
;
_space_group_IT_number 2
_symmetry_cell_setting triclinic
_symmetry_Int_Tables_number 2
_symmetry_space_group_name_Hall '-P 1'
_symmetry_space_group_name_H-M 'P -1'
_atom_sites_solution_hydrogens geom
_atom_sites_solution_primary direct
_atom_sites_solution_secondary difmap
_audit_conform_dict_location ftp://ftp.iucr.org/pub/cif_core.dic
_audit_conform_dict_name cif_core.dic
_audit_conform_dict_version 2.2
_audit_creation_date 2007-08-10T14:02:16-00:00
_audit_creation_method 'WinGX routine CIF_UPDATE'
_cell_angle_alpha 99.825(2)
_cell_angle_beta 103.853(2)
_cell_angle_gamma 114.523(1)
_cell_formula_units_Z 2
_cell_length_a 8.5214(2)
_cell_length_b 10.1796(3)
_cell_length_c 12.2236(2)
_cell_measurement_reflns_used 9271
_cell_measurement_temperature 173(2)
_cell_measurement_theta_max 26.022
_cell_measurement_theta_min 3.395
_cell_measurement_wavelength 0.71073
_cell_volume 891.79(4)
_computing_cell_refinement 'HKL Scalepack (Otwinowski & Minor 1997)'
_computing_data_collection 'Collect (Nonius BV, 1997-2000)'
_computing_data_reduction 'HKL Denzo and Scalepack (Otwinowski & Minor 1997)'
_computing_molecular_graphics 'Ortep-3 for Windows (Farrugia, 1997)'
_computing_publication_material 'WinGX publication routines (Farrugia, 1999)'
_computing_structure_refinement 'SHELXL-97 (Sheldrick, 1997)'
_computing_structure_solution 'SHELXS-97 (Sheldrick, 1997)'
_diffrn_ambient_temperature 173(2)
_diffrn_detector 'CCD plate'
_diffrn_measured_fraction_theta_full 0.992
_diffrn_measured_fraction_theta_max 0.992
_diffrn_measurement_device '95mm CCD camera on \k-goniostat'
_diffrn_measurement_device_type KappaCCD
_diffrn_measurement_method 'CCD rotation images, thick slices'
_diffrn_orient_matrix_type 'by Nonius Collect from scalepack cell'
_diffrn_orient_matrix_UB_11 0.29314E-2
_diffrn_orient_matrix_UB_12 0.669751E-1
_diffrn_orient_matrix_UB_13 -0.514131E-1
_diffrn_orient_matrix_UB_21 -0.135901
_diffrn_orient_matrix_UB_22 -0.408178E-1
_diffrn_orient_matrix_UB_23 -0.216849E-1
_diffrn_orient_matrix_UB_31 0.205933E-1
_diffrn_orient_matrix_UB_32 0.819066E-1
_diffrn_orient_matrix_UB_33 0.68687E-1
_diffrn_radiation_monochromator graphite
_diffrn_radiation_probe x-ray
_diffrn_radiation_type MoK\a
_diffrn_radiation_wavelength 0.71073
_diffrn_reflns_av_R_equivalents 0.0328
_diffrn_reflns_av_unetI/netI 0.0229
_diffrn_reflns_limit_h_max 10
_diffrn_reflns_limit_h_min -10
_diffrn_reflns_limit_k_max 12
_diffrn_reflns_limit_k_min -12
_diffrn_reflns_limit_l_max 15
_diffrn_reflns_limit_l_min -15
_diffrn_reflns_number 13658
_diffrn_reflns_theta_full 26.05
_diffrn_reflns_theta_max 26.05
_diffrn_reflns_theta_min 3.64
_diffrn_source 'Enraf Nonius FR590'
_exptl_absorpt_coefficient_mu 0.169
_exptl_absorpt_correction_type none
_exptl_crystal_colour colourless
_exptl_crystal_density_diffrn 1.245
_exptl_crystal_density_method 'not measured'
_exptl_crystal_description prism
_exptl_crystal_F_000 360
_exptl_crystal_size_max 0.4
_exptl_crystal_size_mid 0.4
_exptl_crystal_size_min 0.3
_refine_diff_density_max 0.238
_refine_diff_density_min -0.287
_refine_diff_density_rms 0.043
_refine_ls_extinction_method none
_refine_ls_goodness_of_fit_ref 1.059
_refine_ls_hydrogen_treatment constr
_refine_ls_matrix_type full
_refine_ls_number_parameters 208
_refine_ls_number_reflns 3495
_refine_ls_number_restraints 0
_refine_ls_restrained_S_all 1.059
_refine_ls_R_factor_all 0.0387
_refine_ls_R_factor_gt 0.0359
_refine_ls_shift/su_max 0.001
_refine_ls_shift/su_mean 0
_refine_ls_structure_factor_coef Fsqd
_refine_ls_weighting_details 'calc w=1/[\s^2^(Fo^2^)+(0.0455P)^2^+0.4610P] where P=(Fo^2^+2Fc^2^)/3'
_refine_ls_weighting_scheme calc
_refine_ls_wR_factor_gt 0.0958
_refine_ls_wR_factor_ref 0.0978
_reflns_number_gt 3242
_reflns_number_total 3495
_reflns_threshold_expression >2sigma(I)
_cod_data_source_file b806510a.txt
_cod_data_source_block (2)-aug807
_cod_database_code 7004392

loop_
_symmetry_equiv_pos_as_xyz
'x, y, z'
'-x, -y, -z'

loop_
_atom_site_label
_atom_site_type_symbol
_atom_site_fract_x
_atom_site_fract_y
_atom_site_fract_z
_atom_site_U_iso_or_equiv
_atom_site_adp_type
_atom_site_occupancy
_atom_site_symmetry_multiplicity
_atom_site_calc_flag
_atom_site_refinement_flags
_atom_site_disorder_assembly
_atom_site_disorder_group
Al1 Al 0.27049(6) 0.41408(5) 0.73962(4) 0.02574(13) Uani 1 1 d . . .
Al2 Al 0.20906(6) 0.05078(5) 0.84411(4) 0.02260(13) Uani 1 1 d . . .
N1 N 0.47094(17) 0.37263(14) 0.75091(11) 0.0265(3) Uani 1 1 d . . .
N2 N 0.42871(16) 0.14717(14) 0.80948(11) 0.0236(3) Uani 1 1 d . . .
N3 N 0.68548(17) 0.29254(15) 0.77431(11) 0.0276(3) Uani 1 1 d . . .
N4 N 0.04917(19) 0.23350(16) 0.64118(11) 0.0291(3) Uani 1 1 d . C .
N5 N 0.00199(17) 0.01993(14) 0.71753(11) 0.0269(3) Uani 1 1 d . C .
C1 C 0.51469(19) 0.26816(16) 0.77777(12) 0.0224(3) Uani 1 1 d . . .
C2 C 0.6344(2) 0.48463(19) 0.73127(16) 0.0355(4) Uani 1 1 d . . .
H2A H 0.663 0.5898 0.7693 0.043 Uiso 1 1 calc R . .
H2B H 0.6126 0.4691 0.6457 0.043 Uiso 1 1 calc R . .
C3 C 0.7901(2) 0.45357(19) 0.78841(16) 0.0357(4) Uani 1 1 d . . .
H3A H 0.8788 0.4726 0.7459 0.043 Uiso 1 1 calc R . .
H3B H 0.8559 0.5147 0.8728 0.043 Uiso 1 1 calc R . .
C4 C 0.7450(2) 0.2128(2) 0.84915(15) 0.0324(4) Uani 1 1 d . . .
H4A H 0.8126 0.2774 0.9326 0.039 Uiso 1 1 calc R . .
H4B H 0.8221 0.1749 0.8203 0.039 Uiso 1 1 calc R . .
C5 C 0.5585(2) 0.08320(19) 0.83374(15) 0.0308(3) Uani 1 1 d . . .
H5A H 0.5218 -0.0059 0.7667 0.037 Uiso 1 1 calc R . .
H5B H 0.5619 0.0525 0.9065 0.037 Uiso 1 1 calc R . .
C6 C -0.0440(2) 0.09694(18) 0.65058(13) 0.0278(3) Uani 1 1 d . . .
C7 C -0.0815(3) 0.2472(2) 0.54319(16) 0.0459(5) Uani 1 1 d . . .
H7A H -0.0223 0.2846 0.4864 0.055 Uiso 1 1 calc R A 1
H7B H -0.1233 0.318 0.575 0.055 Uiso 1 1 calc R A 1
C10 C -0.1680(2) -0.1299(2) 0.68156(17) 0.0416(4) Uani 1 1 d . . .
H10A H -0.2279 -0.1344 0.742 0.05 Uiso 1 1 calc R B 1
H10B H -0.1381 -0.2143 0.671 0.05 Uiso 1 1 calc R B 1
C11 C 0.2553(2) 0.4851(2) 0.89433(15) 0.0332(4) Uani 1 1 d . . .
H11A H 0.1604 0.4012 0.9086 0.05 Uiso 1 1 calc R . .
H11B H 0.2239 0.5675 0.8954 0.05 Uiso 1 1 calc R . .
H11C H 0.3742 0.5222 0.9563 0.05 Uiso 1 1 calc R . .
C12 C 0.3026(3) 0.5581(2) 0.64624(19) 0.0485(5) Uani 1 1 d . . .
H12A H 0.4129 0.655 0.6924 0.073 Uiso 1 1 calc R . .
H12B H 0.1949 0.5743 0.6274 0.073 Uiso 1 1 calc R . .
H12C H 0.316 0.5165 0.5727 0.073 Uiso 1 1 calc R . .
C13 C 0.2333(3) 0.1644(2) 0.99966(15) 0.0377(4) Uani 1 1 d . . .
H13A H 0.2963 0.1355 1.0616 0.057 Uiso 1 1 calc R . .
H13B H 0.1109 0.1409 1.0026 0.057 Uiso 1 1 calc R . .
H13C H 0.3047 0.2733 1.0124 0.057 Uiso 1 1 calc R . .
C14 C 0.1693(3) -0.15708(19) 0.83357(16) 0.0366(4) Uani 1 1 d . . .
H14A H 0.147 -0.2106 0.7522 0.055 Uiso 1 1 calc R . .
H14B H 0.0626 -0.2113 0.856 0.055 Uiso 1 1 calc R . .
H14C H 0.2785 -0.1525 0.8873 0.055 Uiso 1 1 calc R . .
C8 C -0.2413(3) 0.0885(3) 0.48411(16) 0.0457(5) Uani 0.866(10) 1 d P C 1
H8A H -0.3596 0.0903 0.4596 0.055 Uiso 0.866(10) 1 calc PR C 1
H8B H -0.2275 0.0357 0.414 0.055 Uiso 0.866(10) 1 calc PR C 1
C9 C -0.2919(2) -0.1388(2) 0.56558(17) 0.0439(5) Uani 0.866(10) 1 d P C 1
H9A H -0.2742 -0.1907 0.497 0.053 Uiso 0.866(10) 1 calc PR C 1
H9B H -0.4231 -0.1913 0.5579 0.053 Uiso 0.866(10) 1 calc PR C 1
N6 N -0.2294(3) 0.0165(2) 0.5771(2) 0.0327(7) Uani 0.866(10) 1 d P C 1
C8A C -0.2413(3) 0.0885(3) 0.48411(16) 0.0457(5) Uani 0.134(10) 1 d P C 2
H8A1 H -0.3559 0.0806 0.4952 0.055 Uiso 0.134(10) 1 calc PR C 2
H8A2 H -0.2629 0.0522 0.3987 0.055 Uiso 0.134(10) 1 calc PR C 2
C9A C -0.2919(2) -0.1388(2) 0.56558(17) 0.0439(5) Uani 0.134(10) 1 d P C 2
H9A1 H -0.4101 -0.1493 0.5717 0.053 Uiso 0.134(10) 1 calc PR C 2
H9A2 H -0.3172 -0.2259 0.5008 0.053 Uiso 0.134(10) 1 calc PR C 2
N6B N -0.1768(18) 0.0202(11) 0.5428(12) 0.020(3) Uiso 0.134(10) 1 d P C 2

loop_
_atom_site_aniso_label
_atom_site_aniso_U_11
_atom_site_aniso_U_22
_atom_site_aniso_U_33
_atom_site_aniso_U_23
_atom_site_aniso_U_13
_atom_site_aniso_U_12
Al1 0.0309(3) 0.0263(2) 0.0266(2) 0.01213(19) 0.01214(19) 0.0168(2)
Al2 0.0240(2) 0.0223(2) 0.0205(2) 0.00793(17) 0.00824(17) 0.00931(18)
N1 0.0260(6) 0.0251(6) 0.0313(7) 0.0114(5) 0.0149(5) 0.0110(5)
N2 0.0212(6) 0.0269(6) 0.0243(6) 0.0089(5) 0.0071(5) 0.0128(5)
N3 0.0213(6) 0.0325(7) 0.0292(7) 0.0066(5) 0.0118(5) 0.0122(5)
N4 0.0326(7) 0.0366(7) 0.0207(6) 0.0092(5) 0.0049(5) 0.0209(6)
N5 0.0221(6) 0.0269(7) 0.0261(6) 0.0062(5) 0.0064(5) 0.0085(5)
C1 0.0217(7) 0.0260(7) 0.0181(6) 0.0035(5) 0.0078(5) 0.0108(6)
C2 0.0341(9) 0.0302(8) 0.0439(10) 0.0156(7) 0.0229(8) 0.0101(7)
C3 0.0267(8) 0.0343(9) 0.0410(9) 0.0084(7) 0.0186(7) 0.0074(7)
C4 0.0253(8) 0.0419(9) 0.0309(8) 0.0063(7) 0.0080(6) 0.0197(7)
C5 0.0271(8) 0.0357(9) 0.0316(8) 0.0103(7) 0.0058(6) 0.0192(7)
C6 0.0271(8) 0.0310(8) 0.0199(7) -0.0001(6) 0.0030(6) 0.0148(7)
C7 0.0544(12) 0.0543(12) 0.0275(9) 0.0097(8) -0.0023(8) 0.0345(10)
C10 0.0275(8) 0.0314(9) 0.0467(10) 0.0060(8) 0.0044(8) 0.0037(7)
C11 0.0298(8) 0.0359(9) 0.0319(8) 0.0044(7) 0.0100(7) 0.0165(7)
C12 0.0651(13) 0.0470(11) 0.0536(12) 0.0322(10) 0.0274(10) 0.0346(10)
C13 0.0410(10) 0.0398(9) 0.0270(8) 0.0067(7) 0.0145(7) 0.0142(8)
C14 0.0418(9) 0.0278(8) 0.0377(9) 0.0130(7) 0.0115(8) 0.0143(7)
C8 0.0347(10) 0.0742(14) 0.0278(9) 0.0149(9) 0.0051(7) 0.0289(10)
C9 0.0229(8) 0.0485(11) 0.0407(10) 0.0051(8) 0.0063(7) 0.0053(8)
N6 0.0237(10) 0.0423(10) 0.0228(10) 0.0014(7) 0.0020(8) 0.0141(7)
C8A 0.0347(10) 0.0742(14) 0.0278(9) 0.0149(9) 0.0051(7) 0.0289(10)
C9A 0.0229(8) 0.0485(11) 0.0407(10) 0.0051(8) 0.0063(7) 0.0053(8)

loop_
_atom_type_symbol
_atom_type_description
_atom_type_scat_dispersion_real
_atom_type_scat_dispersion_imag
_atom_type_scat_source
C C 0.0033 0.0016 'International Tables Vol C Tables 4.2.6.8 and 6.1.1.4'
H H 0 0 'International Tables Vol C Tables 4.2.6.8 and 6.1.1.4'
Al Al 0.0645 0.0514 'International Tables Vol C Tables 4.2.6.8 and 6.1.1.4'
N N 0.0061 0.0033 'International Tables Vol C Tables 4.2.6.8 and 6.1.1.4'

loop_
_geom_angle_atom_site_label_1
_geom_angle_atom_site_label_2
_geom_angle_atom_site_label_3
_geom_angle
_geom_angle_site_symmetry_1
_geom_angle_site_symmetry_3
_geom_angle_publ_flag
N1 Al1 N4 108.04(6) . . ?
N1 Al1 C11 112.88(7) . . ?
N4 Al1 C11 110.85(7) . . ?
N1 Al1 C12 104.76(8) . . ?
N4 Al1 C12 104.92(8) . . ?
C11 Al1 C12 114.82(9) . . ?
N2 Al2 N5 109.86(6) . . ?
N2 Al2 C13 110.83(7) . . ?
N5 Al2 C13 113.62(7) . . ?
N2 Al2 C14 105.10(7) . . ?
N5 Al2 C14 103.40(7) . . ?
C13 Al2 C14 113.48(8) . . ?
C1 N1 C2 105.45(13) . . ?
C1 N1 Al1 137.08(10) . . ?
C2 N1 Al1 117.40(10) . . ?
C1 N2 C5 105.47(12) . . ?
C1 N2 Al2 138.42(10) . . ?
C5 N2 Al2 115.80(10) . . ?
C1 N3 C4 106.64(12) . . ?
C1 N3 C3 106.34(13) . . ?
C4 N3 C3 124.81(13) . . ?
C6 N4 C7 105.44(14) . . ?
C6 N4 Al1 134.98(11) . . ?
C7 N4 Al1 117.77(12) . . ?
C6 N5 C10 105.27(13) . . ?
C6 N5 Al2 138.61(11) . . ?
C10 N5 Al2 116.03(11) . . ?
N2 C1 N1 132.68(13) . . ?
N2 C1 N3 113.70(13) . . ?
N1 C1 N3 113.61(13) . . ?
N1 C2 C3 104.45(13) . . ?
N1 C2 H2A 110.9 . . ?
C3 C2 H2A 110.9 . . ?
N1 C2 H2B 110.9 . . ?
C3 C2 H2B 110.9 . . ?
H2A C2 H2B 108.9 . . ?
N3 C3 C2 100.12(13) . . ?
N3 C3 H3A 111.7 . . ?
C2 C3 H3A 111.7 . . ?
N3 C3 H3B 111.7 . . ?
C2 C3 H3B 111.7 . . ?
H3A C3 H3B 109.5 . . ?
N3 C4 C5 99.98(12) . . ?
N3 C4 H4A 111.8 . . ?
C5 C4 H4A 111.8 . . ?
N3 C4 H4B 111.8 . . ?
C5 C4 H4B 111.8 . . ?
H4A C4 H4B 109.5 . . ?
N2 C5 C4 104.43(13) . . ?
N2 C5 H5A 110.9 . . ?
C4 C5 H5A 110.9 . . ?
N2 C5 H5B 110.9 . . ?
C4 C5 H5B 110.9 . . ?
H5A C5 H5B 108.9 . . ?
N5 C6 N4 132.83(14) . . ?
N5 C6 N6B 119.1(4) . . ?
N4 C6 N6B 103.1(5) . . ?
N5 C6 N6 112.26(15) . . ?
N4 C6 N6 114.91(15) . . ?
N4 C7 C8 105.14(15) . . ?
N4 C7 H7A 110.7 . . ?
C8 C7 H7A 110.7 . . ?
N4 C7 H7B 110.7 . . ?
C8 C7 H7B 110.7 . . ?
H7A C7 H7B 108.8 . . ?
N5 C10 C9 105.07(15) . . ?
N5 C10 H10A 110.7 . . ?
C9 C10 H10A 110.7 . . ?
N5 C10 H10B 110.7 . . ?
C9 C10 H10B 110.7 . . ?
H10A C10 H10B 108.8 . . ?
Al1 C11 H11A 109.5 . . ?
Al1 C11 H11B 109.5 . . ?
H11A C11 H11B 109.5 . . ?
Al1 C11 H11C 109.5 . . ?
H11A C11 H11C 109.5 . . ?
H11B C11 H11C 109.5 . . ?
Al1 C12 H12A 109.5 . . ?
Al1 C12 H12B 109.5 . . ?
H12A C12 H12B 109.5 . . ?
Al1 C12 H12C 109.5 . . ?
H12A C12 H12C 109.5 . . ?
H12B C12 H12C 109.5 . . ?
Al2 C13 H13A 109.5 . . ?
Al2 C13 H13B 109.5 . . ?
H13A C13 H13B 109.5 . . ?
Al2 C13 H13C 109.5 . . ?
H13A C13 H13C 109.5 . . ?
H13B C13 H13C 109.5 . . ?
Al2 C14 H14A 109.5 . . ?
Al2 C14 H14B 109.5 . . ?
H14A C14 H14B 109.5 . . ?
Al2 C14 H14C 109.5 . . ?
H14A C14 H14C 109.5 . . ?
H14B C14 H14C 109.5 . . ?
N6 C8 C7 102.83(14) . . ?
N6 C8 H8A 111.2 . . ?
C7 C8 H8A 111.2 . . ?
N6 C8 H8B 111.2 . . ?
C7 C8 H8B 111.2 . . ?
H8A C8 H8B 109.1 . . ?
N6 C9 C10 101.00(15) . . ?
N6 C9 H9A 111.6 . . ?
C10 C9 H9A 111.6 . . ?
N6 C9 H9B 111.6 . . ?
C10 C9 H9B 111.6 . . ?
H9A C9 H9B 109.4 . . ?
C6 N6 C9 108.09(15) . . ?
C6 N6 C8 104.9(2) . . ?
C9 N6 C8 128.65(19) . . ?

loop_
_geom_bond_atom_site_label_1
_geom_bond_atom_site_label_2
_geom_bond_distance
_geom_bond_site_symmetry_2
_geom_bond_publ_flag
Al1 N1 1.9026(14) . ?
Al1 N4 1.9143(15) . ?
Al1 C11 1.9605(17) . ?
Al1 C12 1.9790(18) . ?
Al2 N2 1.9084(13) . ?
Al2 N5 1.9166(13) . ?
Al2 C13 1.9644(17) . ?
Al2 C14 1.9747(17) . ?
N1 C1 1.329(2) . ?
N1 C2 1.4942(19) . ?
N2 C1 1.3244(19) . ?
N2 C5 1.4973(19) . ?
N3 C1 1.3837(19) . ?
N3 C4 1.458(2) . ?
N3 C3 1.459(2) . ?
N4 C6 1.326(2) . ?
N4 C7 1.497(2) . ?
N5 C6 1.326(2) . ?
N5 C10 1.500(2) . ?
C2 C3 1.526(3) . ?
C2 H2A 0.99 . ?
C2 H2B 0.99 . ?
C3 H3A 0.99 . ?
C3 H3B 0.99 . ?
C4 C5 1.527(2) . ?
C4 H4A 0.99 . ?
C4 H4B 0.99 . ?
C5 H5A 0.99 . ?
C5 H5B 0.99 . ?
C6 N6B 1.352(10) . ?
C6 N6 1.403(2) . ?
C7 C8 1.513(3) . ?
C7 H7A 0.99 . ?
C7 H7B 0.99 . ?
C10 C9 1.514(3) . ?
C10 H10A 0.99 . ?
C10 H10B 0.99 . ?
C11 H11A 0.98 . ?
C11 H11B 0.98 . ?
C11 H11C 0.98 . ?
C12 H12A 0.98 . ?
C12 H12B 0.98 . ?
C12 H12C 0.98 . ?
C13 H13A 0.98 . ?
C13 H13B 0.98 . ?
C13 H13C 0.98 . ?
C14 H14A 0.98 . ?
C14 H14B 0.98 . ?
C14 H14C 0.98 . ?
C8 N6 1.460(3) . ?
C8 H8A 0.99 . ?
C8 H8B 0.99 . ?
C9 N6 1.411(3) . ?
C9 H9A 0.99 . ?
C9 H9B 0.99 . ?
